data_2216076
loop_
_publ_author_name
'Zhao-Peng Deng'
'Shan Gao'
'Li-Hua Huo'
'Hui Zhao'

_publ_section_title
;
 Triaquabis(4-formylbenzoato-\k^2^<i>O</i>,<i>O</i>')cadmium(II)
 trihydrate
;
_journal_coeditor_code NG2342
_journal_issue 11
_journal_name_full 'Acta Crystallographica Section E'
_journal_page_first m2818
_journal_page_last m2818
_journal_paper_doi 10.1107/S1600536807052014
_journal_volume 63
_journal_year 2007
_chemical_formula_iupac '[Cd (C8 H5 O3)2 (H2 O)3] , 3H2 O'
_chemical_formula_moiety 'C16 H16 Cd O9 , 3H2 O'
_chemical_formula_sum 'C16 H22 Cd O12'
_chemical_formula_weight 518.74
_chemical_name_systematic
;
Triaquabis(4-formylbenzoato-\k^2^<i>O</i>,<i>O</i>')cadmium(II) trihydrate
;
_space_group_IT_number 14
_symmetry_cell_setting monoclinic
_symmetry_space_group_name_Hall '-P 2yn'
_symmetry_space_group_name_H-M 'P 1 21/n 1'
_atom_sites_solution_hydrogens geom
_atom_sites_solution_primary direct
_atom_sites_solution_secondary difmap
_audit_creation_method SHELXL97
_cell_angle_alpha 90.00
_cell_angle_beta 90.01(3)
_cell_angle_gamma 90.00
_cell_formula_units_Z 4
_cell_length_a 7.4463(15)
_cell_length_b 8.8000(18)
_cell_length_c 30.843(6)
_cell_measurement_reflns_used 16828
_cell_measurement_temperature 295(2)
_cell_measurement_theta_max 27.43
_cell_measurement_theta_min 3.05
_cell_volume 2021.1(7)
_computing_cell_refinement 'RAPID-AUTO (Rigaku, 1998)'
_computing_data_collection 'RAPID-AUTO (Rigaku, 1998)'
_computing_data_reduction 'CrystalStructure (Rigaku/MSC, 2002)'
_computing_molecular_graphics 'ORTEPII (Johnson, 1976)'
_computing_publication_material 'SHELXL97 (Sheldrick, 1997)'
_computing_structure_refinement 'SHELXL97 (Sheldrick, 1997)'
_computing_structure_solution 'SHELXS97 (Sheldrick, 1997)'
_diffrn_ambient_temperature 295(2)
_diffrn_detector_area_resol_mean 10.000
_diffrn_measured_fraction_theta_full 0.998
_diffrn_measured_fraction_theta_max 0.998
_diffrn_measurement_device_type 'Rigaku R-AXIS RAPID'
_diffrn_measurement_method \w
_diffrn_radiation_monochromator graphite
_diffrn_radiation_source 'fine-focus sealed tube'
_diffrn_radiation_type MoK\a
_diffrn_radiation_wavelength 0.71073
_diffrn_reflns_av_R_equivalents 0.0234
_diffrn_reflns_av_sigmaI/netI 0.0184
_diffrn_reflns_limit_h_max 9
_diffrn_reflns_limit_h_min -9
_diffrn_reflns_limit_k_max 11
_diffrn_reflns_limit_k_min -11
_diffrn_reflns_limit_l_max 40
_diffrn_reflns_limit_l_min -39
_diffrn_reflns_number 19107
_diffrn_reflns_theta_full 27.44
_diffrn_reflns_theta_max 27.44
_diffrn_reflns_theta_min 3.05
_diffrn_standards_decay_% 0
_diffrn_standards_interval_count 0
_diffrn_standards_interval_time 0
_diffrn_standards_number 0
_exptl_absorpt_coefficient_mu 1.142
_exptl_absorpt_correction_T_max 0.8474
_exptl_absorpt_correction_T_min 0.7557
_exptl_absorpt_correction_type multi-scan
_exptl_absorpt_process_details '(ABSCOR; Higashi, 1995)'
_exptl_crystal_colour colourless
_exptl_crystal_density_diffrn 1.705
_exptl_crystal_density_method 'not measured'
_exptl_crystal_description prism
_exptl_crystal_F_000 1048
_exptl_crystal_size_max 0.26
_exptl_crystal_size_mid 0.18
_exptl_crystal_size_min 0.15
_refine_diff_density_max 0.477
_refine_diff_density_min -0.288
_refine_ls_extinction_method none
_refine_ls_goodness_of_fit_ref 1.098
_refine_ls_hydrogen_treatment mixed
_refine_ls_matrix_type full
_refine_ls_number_parameters 298
_refine_ls_number_reflns 4607
_refine_ls_number_restraints 18
_refine_ls_restrained_S_all 1.096
_refine_ls_R_factor_all 0.0254
_refine_ls_R_factor_gt 0.0218
_refine_ls_shift/su_max 0.001
_refine_ls_shift/su_mean 0.000
_refine_ls_structure_factor_coef Fsqd
_refine_ls_weighting_details 'calc w = 1/[\s^2^(Fo^2^)+(0.0242P)^2^+0.9488P] where P=(Fo^2^+2Fc^2^)/3'
_refine_ls_weighting_scheme calc
_refine_ls_wR_factor_gt 0.0533
_refine_ls_wR_factor_ref 0.0550
_reflns_number_gt 4152
_reflns_number_total 4607
_reflns_threshold_expression I>2\s(I)
_cod_data_source_file ng2342.cif
_cod_data_source_block I
_cod_original_sg_symbol_H-M 'P 21/n'
_cod_database_code 2216076
_cod_database_fobs_code 2216076

loop_
_symmetry_equiv_pos_as_xyz
'x, y, z'
'-x+1/2, y+1/2, -z+1/2'
'-x, -y, -z'
'x-1/2, -y-1/2, z-1/2'

loop_
_atom_site_type_symbol
_atom_site_label
_atom_site_fract_x
_atom_site_fract_y
_atom_site_fract_z
_atom_site_U_iso_or_equiv
_atom_site_adp_type
_atom_site_calc_flag
_atom_site_refinement_flags
_atom_site_occupancy
Cd Cd1 0.263224(17) 0.725332(16) 0.517000(4) 0.03039(5) Uani d . 1
O O1W -0.03102(19) 0.78382(17) 0.49757(5) 0.0388(3) Uani d D 1
H H1W1 -0.073(3) 0.705(2) 0.4862(7) 0.058 Uiso d D 1
H H1W2 -0.081(3) 0.802(3) 0.5216(5) 0.058 Uiso d D 1
O O2W 0.2803(2) 0.97992(18) 0.54073(6) 0.0499(4) Uani d D 1
H H2W1 0.3798(18) 1.027(3) 0.5416(9) 0.075 Uiso d D 1
H H2W2 0.196(2) 1.040(3) 0.5338(9) 0.075 Uiso d D 1
O O3W 0.5507(2) 0.68768(19) 0.53728(7) 0.0564(4) Uani d D 1
H H3W1 0.612(4) 0.755(2) 0.5493(10) 0.085 Uiso d D 1
H H3W2 0.592(4) 0.6008(14) 0.5416(10) 0.085 Uiso d D 1
O O4W -0.2789(3) 0.8267(3) 0.65703(7) 0.0744(5) Uani d D 1
H H4W1 -0.3929(14) 0.830(5) 0.6563(12) 0.112 Uiso d D 1
H H4W2 -0.240(4) 0.888(4) 0.6762(10) 0.112 Uiso d D 1
O O5W 0.3438(3) 0.8194(2) 0.65344(6) 0.0657(5) Uani d D 1
H H5W1 0.302(5) 0.787(4) 0.6774(5) 0.099 Uiso d D 1
H H5W2 0.285(4) 0.781(4) 0.6326(6) 0.099 Uiso d D 1
O O6W -0.2097(3) 0.8899(2) 0.57049(6) 0.0552(4) Uani d D 1
H H6W1 -0.253(4) 0.9780(18) 0.5661(8) 0.083 Uiso d D 1
H H6W2 -0.210(4) 0.872(3) 0.5976(4) 0.083 Uiso d D 1
O O1 0.32583(18) 0.59974(16) 0.45209(4) 0.0354(3) Uani d . 1
O O2 0.3881(2) 0.84348(16) 0.45107(4) 0.0396(3) Uani d . 1
O O3 0.7110(3) 0.7666(2) 0.23713(5) 0.0665(5) Uani d . 1
O O4 0.1637(2) 0.46839(17) 0.54343(4) 0.0418(3) Uani d . 1
O O5 0.1573(2) 0.66985(18) 0.58521(4) 0.0449(3) Uani d . 1
O O6 -0.1723(2) 0.0469(2) 0.72296(5) 0.0607(5) Uani d . 1
C C1 0.3860(2) 0.7147(2) 0.43293(5) 0.0292(3) Uani d . 1
C C2 0.4561(2) 0.7004(2) 0.38740(5) 0.0278(3) Uani d . 1
C C3 0.4630(3) 0.5598(2) 0.36709(6) 0.0333(4) Uani d . 1
H H3 0.4240 0.4732 0.3816 0.040 Uiso calc R 1
C C4 0.5283(3) 0.5489(2) 0.32510(6) 0.0373(4) Uani d . 1
H H4 0.5334 0.4547 0.3115 0.045 Uiso calc R 1
C C5 0.5860(2) 0.6777(2) 0.30336(6) 0.0336(4) Uani d . 1
C C6 0.5786(3) 0.8186(2) 0.32360(6) 0.0367(4) Uani d . 1
H H6 0.6163 0.9052 0.3089 0.044 Uiso calc R 1
C C7 0.5153(3) 0.8297(2) 0.36550(6) 0.0347(4) Uani d . 1
H H7 0.5120 0.9238 0.3792 0.042 Uiso calc R 1
C C8 0.6590(3) 0.6623(3) 0.25904(6) 0.0446(5) Uani d . 1
H H8 0.6653 0.5651 0.2473 0.053 Uiso calc R 1
C C9 0.1296(2) 0.5302(2) 0.57915(6) 0.0330(4) Uani d . 1
C C10 0.0552(2) 0.4376(2) 0.61615(5) 0.0306(4) Uani d . 1
C C11 -0.0033(3) 0.5105(2) 0.65354(6) 0.0384(4) Uani d . 1
H H11 0.0016 0.6159 0.6554 0.046 Uiso calc R 1
C C12 -0.0688(3) 0.4261(3) 0.68795(6) 0.0408(4) Uani d . 1
H H12 -0.1073 0.4749 0.7130 0.049 Uiso calc R 1
C C13 -0.0772(3) 0.2695(2) 0.68519(6) 0.0364(4) Uani d . 1
C C14 -0.0189(3) 0.1959(2) 0.64772(6) 0.0381(4) Uani d . 1
H H14 -0.0243 0.0906 0.6458 0.046 Uiso calc R 1
C C15 0.0469(3) 0.2805(2) 0.61348(6) 0.0358(4) Uani d . 1
H H15 0.0859 0.2316 0.5885 0.043 Uiso calc R 1
C C16 -0.1499(3) 0.1825(3) 0.72217(7) 0.0475(5) Uani d . 1
H H16 -0.1811 0.2368 0.7469 0.057 Uiso calc R 1

loop_
_atom_site_aniso_label
_atom_site_aniso_U_11
_atom_site_aniso_U_22
_atom_site_aniso_U_33
_atom_site_aniso_U_12
_atom_site_aniso_U_13
_atom_site_aniso_U_23
Cd1 0.03483(8) 0.03249(8) 0.02384(7) 0.00035(5) 0.00560(5) 0.00137(5)
O1W 0.0394(7) 0.0410(8) 0.0359(7) -0.0008(6) 0.0019(6) -0.0026(6)
O2W 0.0543(9) 0.0393(9) 0.0561(9) 0.0009(7) -0.0032(8) -0.0114(7)
O3W 0.0466(9) 0.0358(9) 0.0867(13) 0.0053(7) -0.0167(9) -0.0019(9)
O4W 0.0944(15) 0.0565(12) 0.0721(13) 0.0091(11) 0.0054(12) -0.0022(10)
O5W 0.0982(15) 0.0554(11) 0.0436(9) -0.0277(10) 0.0078(10) -0.0036(8)
O6W 0.0691(10) 0.0429(9) 0.0538(9) 0.0151(8) -0.0035(9) -0.0092(8)
O1 0.0432(7) 0.0343(7) 0.0287(6) -0.0009(6) 0.0101(5) 0.0035(5)
O2 0.0582(8) 0.0304(7) 0.0301(6) 0.0026(6) 0.0105(6) -0.0026(5)
O3 0.0960(14) 0.0697(12) 0.0339(8) -0.0040(10) 0.0233(9) 0.0072(8)
O4 0.0528(8) 0.0460(8) 0.0264(6) -0.0096(7) 0.0108(6) -0.0003(6)
O5 0.0649(9) 0.0385(8) 0.0314(7) -0.0077(7) 0.0072(7) 0.0036(6)
O6 0.0742(11) 0.0645(12) 0.0435(9) -0.0132(9) 0.0052(8) 0.0197(8)
C1 0.0314(8) 0.0321(9) 0.0243(8) 0.0039(7) 0.0034(7) 0.0012(7)
C2 0.0281(8) 0.0310(10) 0.0243(8) 0.0028(7) 0.0018(6) 0.0016(6)
C3 0.0419(10) 0.0291(9) 0.0289(8) -0.0018(8) 0.0050(7) 0.0007(7)
C4 0.0477(11) 0.0336(10) 0.0304(9) 0.0022(8) 0.0057(8) -0.0051(7)
C5 0.0346(9) 0.0418(10) 0.0246(8) 0.0027(8) 0.0040(7) 0.0006(7)
C6 0.0458(10) 0.0346(10) 0.0298(9) -0.0024(8) 0.0080(8) 0.0059(7)
C7 0.0450(10) 0.0284(9) 0.0307(9) 0.0005(8) 0.0064(8) -0.0002(7)
C8 0.0493(11) 0.0558(13) 0.0286(9) 0.0017(10) 0.0070(8) -0.0047(9)
C9 0.0309(8) 0.0404(11) 0.0276(8) -0.0026(7) 0.0014(7) 0.0055(7)
C10 0.0276(8) 0.0400(10) 0.0242(8) -0.0013(7) 0.0020(7) 0.0037(7)
C11 0.0414(10) 0.0388(11) 0.0350(9) 0.0000(8) 0.0089(8) -0.0007(8)
C12 0.0425(10) 0.0508(13) 0.0290(9) 0.0010(9) 0.0096(8) -0.0021(8)
C13 0.0314(9) 0.0510(12) 0.0269(9) -0.0014(8) 0.0028(7) 0.0068(8)
C14 0.0454(11) 0.0373(11) 0.0317(9) -0.0031(8) 0.0037(8) 0.0049(8)
C15 0.0419(10) 0.0397(10) 0.0258(8) -0.0012(8) 0.0064(8) 0.0011(7)
C16 0.0470(12) 0.0648(16) 0.0307(10) -0.0043(11) 0.0060(9) 0.0115(10)

loop_
_atom_type_symbol
_atom_type_description
_atom_type_scat_dispersion_real
_atom_type_scat_dispersion_imag
_atom_type_scat_source
C C 0.0033 0.0016 'International Tables Vol C Tables 4.2.6.8 and 6.1.1.4'
H H 0.0000 0.0000 'International Tables Vol C Tables 4.2.6.8 and 6.1.1.4'
O O 0.0106 0.0060 'International Tables Vol C Tables 4.2.6.8 and 6.1.1.4'
Cd Cd -0.8075 1.2024 'International Tables Vol C Tables 4.2.6.8 and 6.1.1.4'

loop_
_geom_angle_atom_site_label_1
_geom_angle_atom_site_label_2
_geom_angle_atom_site_label_3
_geom_angle
_geom_angle_publ_flag
O3W Cd1 O5 92.34(7) y
O3W Cd1 O1W 175.58(6) y
O5 Cd1 O1W 87.68(6) y
O3W Cd1 O1 88.77(7) y
O5 Cd1 O1 138.84(5) y
O1W Cd1 O1 94.13(6) y
O3W Cd1 O2W 90.13(6) y
O5 Cd1 O2W 86.35(6) y
O1W Cd1 O2W 85.45(6) y
O1 Cd1 O2W 134.81(6) y
O3W Cd1 O2 86.14(7) y
O5 Cd1 O2 166.77(5) y
O1W Cd1 O2 92.84(6) y
O1 Cd1 O2 54.33(5) y
O2W Cd1 O2 80.51(6) y
O3W Cd1 O4 93.31(6) y
O5 Cd1 O4 53.94(5) y
O1W Cd1 O4 90.28(5) y
O1 Cd1 O4 84.91(5) y
O2W Cd1 O4 140.23(5) y
O2 Cd1 O4 139.24(4) y
O3W Cd1 C1 86.60(7) no
O5 Cd1 C1 165.75(6) no
O1W Cd1 C1 94.47(6) no
O1 Cd1 C1 27.00(5) no
O2W Cd1 C1 107.86(6) no
O2 Cd1 C1 27.35(5) no
O4 Cd1 C1 111.89(5) no
O3W Cd1 C9 93.34(7) no
O5 Cd1 C9 26.93(6) no
O1W Cd1 C9 88.67(6) no
O1 Cd1 C9 111.92(6) no
O2W Cd1 C9 113.24(6) no
O2 Cd1 C9 166.24(5) no
O4 Cd1 C9 27.02(5) no
C1 Cd1 C9 138.90(6) no
Cd1 O1W H1W1 105.9(19) no
Cd1 O1W H1W2 103.2(18) no
H1W1 O1W H1W2 111.3(15) no
Cd1 O2W H2W1 121.4(19) no
Cd1 O2W H2W2 118.3(19) no
H2W1 O2W H2W2 110.3(16) no
Cd1 O3W H3W1 122(2) no
Cd1 O3W H3W2 122(2) no
H3W1 O3W H3W2 112.6(16) no
H4W1 O4W H4W2 109.6(16) no
H5W1 O5W H5W2 109.9(17) no
H6W1 O6W H6W2 108.9(15) no
C1 O1 Cd1 95.38(11) no
C1 O2 Cd1 89.00(11) no
C9 O4 Cd1 87.38(12) no
C9 O5 Cd1 97.32(12) no
O1 C1 O2 121.24(16) no
O1 C1 C2 119.79(16) no
O2 C1 C2 118.97(16) no
O1 C1 Cd1 57.62(9) no
O2 C1 Cd1 63.65(9) no
C2 C1 Cd1 177.00(13) no
C3 C2 C7 119.79(16) no
C3 C2 C1 120.59(16) no
C7 C2 C1 119.62(16) no
C4 C3 C2 119.76(18) no
C4 C3 H3 120.1 no
C2 C3 H3 120.1 no
C5 C4 C3 120.25(18) no
C5 C4 H4 119.9 no
C3 C4 H4 119.9 no
C4 C5 C6 120.03(17) no
C4 C5 C8 119.09(19) no
C6 C5 C8 120.86(19) no
C7 C6 C5 119.89(18) no
C7 C6 H6 120.1 no
C5 C6 H6 120.1 no
C6 C7 C2 120.27(18) no
C6 C7 H7 119.9 no
C2 C7 H7 119.9 no
O3 C8 C5 124.6(2) no
O3 C8 H8 117.7 no
C5 C8 H8 117.7 no
O4 C9 O5 121.35(17) no
O4 C9 C10 120.29(18) no
O5 C9 C10 118.36(17) no
O4 C9 Cd1 65.60(10) no
O5 C9 Cd1 55.75(10) no
C10 C9 Cd1 174.11(14) no
C15 C10 C11 119.71(17) no
C15 C10 C9 120.70(17) no
C11 C10 C9 119.58(18) no
C12 C11 C10 119.9(2) no
C12 C11 H11 120.0 no
C10 C11 H11 120.0 no
C13 C12 C11 120.25(19) no
C13 C12 H12 119.9 no
C11 C12 H12 119.9 no
C12 C13 C14 119.98(18) no
C12 C13 C16 119.09(19) no
C14 C13 C16 120.9(2) no
C15 C14 C13 119.62(19) no
C15 C14 H14 120.2 no
C13 C14 H14 120.2 no
C14 C15 C10 120.50(18) no
C14 C15 H15 119.8 no
C10 C15 H15 119.8 no
O6 C16 C13 125.4(2) no
O6 C16 H16 117.3 no
C13 C16 H16 117.3 no

loop_
_geom_bond_atom_site_label_1
_geom_bond_atom_site_label_2
_geom_bond_distance
_geom_bond_publ_flag
Cd1 O3W 2.2546(16) y
Cd1 O5 2.2995(15) y
Cd1 O1W 2.3290(15) y
Cd1 O1 2.3339(13) y
Cd1 O2W 2.3603(16) y
Cd1 O2 2.4659(15) y
Cd1 O4 2.5153(15) y
Cd1 C1 2.7514(18) n
Cd1 C9 2.7591(19) n
O1W H1W1 0.838(19) no
O1W H1W2 0.843(9) no
O2W H2W1 0.850(10) no
O2W H2W2 0.846(10) no
O3W H3W1 0.84(3) no
O3W H3W2 0.834(10) no
O4W H4W1 0.849(10) no
O4W H4W2 0.85(3) no
O5W H5W1 0.849(10) no
O5W H5W2 0.847(10) no
O6W H6W1 0.852(10) no
O6W H6W2 0.850(9) no
O1 C1 1.255(2) no
O2 C1 1.264(2) no
O3 C8 1.204(3) no
O4 C9 1.255(2) no
O5 C9 1.260(3) no
O6 C16 1.205(3) no
C1 C2 1.503(2) no
C2 C3 1.388(3) no
C2 C7 1.394(3) no
C3 C4 1.387(2) no
C3 H3 0.9300 no
C4 C5 1.386(3) no
C4 H4 0.9300 no
C5 C6 1.389(3) no
C5 C8 1.477(3) no
C6 C7 1.379(3) no
C6 H6 0.9300 no
C7 H7 0.9300 no
C8 H8 0.9300 no
C9 C10 1.508(2) no
C10 C15 1.386(3) no
C10 C11 1.390(3) no
C11 C12 1.384(3) no
C11 H11 0.9300 no
C12 C13 1.382(3) no
C12 H12 0.9300 no
C13 C14 1.394(3) no
C13 C16 1.477(3) no
C14 C15 1.382(3) no
C14 H14 0.9300 no
C15 H15 0.9300 no
C16 H16 0.9300 no

loop_
_geom_hbond_atom_site_label_D
_geom_hbond_atom_site_label_H
_geom_hbond_atom_site_label_A
_geom_hbond_site_symmetry_A
_geom_hbond_distance_DH
_geom_hbond_distance_HA
_geom_hbond_distance_DA
_geom_hbond_angle_DHA
_geom_hbond_publ_flag
O1W H1W1 O4 3_566 0.838(19) 1.902(19) 2.739(2) 176(2) yes
O1W H1W2 O6W . 0.843(9) 1.948(11) 2.775(2) 166(3) yes
O2W H2W1 O2 3_676 0.850(10) 2.082(11) 2.929(2) 174(3) yes
O2W H2W2 O1W 3_576 0.846(10) 2.203(13) 3.027(2) 165(3) yes
O3W H3W1 O6W 1_655 0.84(3) 1.90(3) 2.720(3) 168(3) yes
O3W H3W2 O1 3_666 0.834(10) 1.879(10) 2.711(2) 176(3) yes
O4W H4W1 O5W 1_455 0.849(10) 1.965(10) 2.812(3) 175(4) yes
O4W H4W2 O6 1_565 0.85(3) 2.07(3) 2.919(3) 174(3) yes
O5W H5W1 O3 4_576 0.849(10) 2.020(10) 2.866(3) 174(3) yes
O5W H5W2 O5 . 0.847(10) 2.00(3) 2.844(2) 174(4) yes
O6W H6W1 O2 3_576 0.852(10) 1.938(11) 2.777(2) 168(3) yes
O6W H6W2 O4W . 0.850(9) 1.946(13) 2.775(3) 165(3) yes

loop_
_geom_torsion_atom_site_label_1
_geom_torsion_atom_site_label_2
_geom_torsion_atom_site_label_3
_geom_torsion_atom_site_label_4
_geom_torsion
_geom_torsion_publ_flag
O3W Cd1 O1 C1 -84.92(12) no
O5 Cd1 O1 C1 -177.07(10) no
O1W Cd1 O1 C1 91.74(11) no
O2W Cd1 O1 C1 4.05(14) no
O2 Cd1 O1 C1 1.21(10) no
O4 Cd1 O1 C1 -178.35(11) no
C9 Cd1 O1 C1 -178.03(10) no
O3W Cd1 O2 C1 90.06(11) no
O5 Cd1 O2 C1 173.8(2) no
O1W Cd1 O2 C1 -94.25(11) no
O1 Cd1 O2 C1 -1.20(10) no
O2W Cd1 O2 C1 -179.15(12) no
O4 Cd1 O2 C1 -0.52(14) no
C9 Cd1 O2 C1 1.8(3) no
O3W Cd1 O4 C9 90.88(12) no
O5 Cd1 O4 C9 0.39(11) no
O1W Cd1 O4 C9 -86.53(11) no
O1 Cd1 O4 C9 179.34(11) no
O2W Cd1 O4 C9 -3.32(15) no
O2 Cd1 O4 C9 178.80(10) no
C1 Cd1 O4 C9 178.54(11) no
O3W Cd1 O5 C9 -92.78(13) no
O1W Cd1 O5 C9 91.65(12) no
O1 Cd1 O5 C9 -1.97(16) no
O2W Cd1 O5 C9 177.24(13) no
O2 Cd1 O5 C9 -175.85(19) no
O4 Cd1 O5 C9 -0.39(11) no
C1 Cd1 O5 C9 -7.4(3) no
Cd1 O1 C1 O2 -2.24(19) no
Cd1 O1 C1 C2 178.23(14) no
Cd1 O2 C1 O1 2.12(18) no
Cd1 O2 C1 C2 -178.35(14) no
O3W Cd1 C1 O1 93.97(11) no
O5 Cd1 C1 O1 7.9(3) no
O1W Cd1 C1 O1 -90.33(11) no
O2W Cd1 C1 O1 -176.98(10) no
O2 Cd1 C1 O1 -177.86(18) no
O4 Cd1 C1 O1 1.77(12) no
C9 Cd1 C1 O1 2.78(15) no
O3W Cd1 C1 O2 -88.17(11) no
O5 Cd1 C1 O2 -174.28(19) no
O1W Cd1 C1 O2 87.53(11) no
O1 Cd1 C1 O2 177.86(18) no
O2W Cd1 C1 O2 0.88(12) no
O4 Cd1 C1 O2 179.63(10) no
C9 Cd1 C1 O2 -179.36(10) no
O1 C1 C2 C3 -3.2(3) no
O2 C1 C2 C3 177.28(17) no
O1 C1 C2 C7 177.06(17) no
O2 C1 C2 C7 -2.5(3) no
C7 C2 C3 C4 -0.2(3) no
C1 C2 C3 C4 -179.92(16) no
C2 C3 C4 C5 -0.2(3) no
C3 C4 C5 C6 0.0(3) no
C3 C4 C5 C8 178.53(18) no
C4 C5 C6 C7 0.6(3) no
C8 C5 C6 C7 -177.93(18) no
C5 C6 C7 C2 -1.0(3) no
C3 C2 C7 C6 0.7(3) no
C1 C2 C7 C6 -179.50(17) no
C4 C5 C8 O3 179.2(2) no
C6 C5 C8 O3 -2.3(3) no
Cd1 O4 C9 O5 -0.67(18) no
Cd1 O4 C9 C10 179.81(15) no
Cd1 O5 C9 O4 0.7(2) no
Cd1 O5 C9 C10 -179.73(13) no
O3W Cd1 C9 O4 -90.72(12) no
O5 Cd1 C9 O4 -179.31(19) no
O1W Cd1 C9 O4 93.21(11) no
O1 Cd1 C9 O4 -0.70(12) no
O2W Cd1 C9 O4 177.69(10) no
O2 Cd1 C9 O4 -3.3(3) no
C1 Cd1 C9 O4 -2.07(15) no
O3W Cd1 C9 O5 88.59(13) no
O1W Cd1 C9 O5 -87.48(13) no
O1 Cd1 C9 O5 178.61(11) no
O2W Cd1 C9 O5 -3.00(14) no
O2 Cd1 C9 O5 176.00(18) no
O4 Cd1 C9 O5 179.31(19) no
C1 Cd1 C9 O5 177.24(11) no
O4 C9 C10 C15 9.1(3) no
O5 C9 C10 C15 -170.46(18) no
O4 C9 C10 C11 -171.85(17) no
O5 C9 C10 C11 8.6(3) no
C15 C10 C11 C12 0.2(3) no
C9 C10 C11 C12 -178.86(17) no
C10 C11 C12 C13 -0.3(3) no
C11 C12 C13 C14 0.3(3) no
C11 C12 C13 C16 -179.21(19) no
C12 C13 C14 C15 -0.1(3) no
C16 C13 C14 C15 179.38(18) no
C13 C14 C15 C10 0.0(3) no
C11 C10 C15 C14 -0.1(3) no
C9 C10 C15 C14 179.02(17) no
C12 C13 C16 O6 176.2(2) no
C14 C13 C16 O6 -3.2(3) no
